data_2233931
loop_
_publ_author_name
'Yin, Fu-Jun'
'Gu, Yu'
'Zhao, Hong'
'Bai, Di-Si'

_publ_section_title
;
 Tetrakis(\m-naphthalene-1-acetato-\k^2^<i>O</i>:<i>O</i>')bis[(<i>N</i>,<i>N</i>-dimethylformamide-\k<i>O</i>)copper(II)]
;
_journal_coeditor_code LH5416
_journal_issue 3
_journal_name_full 'Acta Crystallographica Section E'
_journal_page_first m350
_journal_paper_doi 10.1107/S1600536812007064
_journal_volume 68
_journal_year 2012
_chemical_formula_iupac '[Cu2 (C12 H9 O2)4 (C3 H7 N O)2]'
_chemical_formula_moiety 'C54 H50 Cu2 N2 O10'
_chemical_formula_sum 'C54 H50 Cu2 N2 O10'
_chemical_formula_weight 1014.04
_chemical_name_systematic
;
Tetrakis(\m-naphthalene-1-acetato-
\k^2^<i>O</i>:<i>O</i>')bis[(<i>N</i>,<i>N</i>-dimethylformamide-
\k<i>O</i>)copper(II)]
;
_space_group_IT_number 2
_symmetry_cell_setting triclinic
_symmetry_space_group_name_Hall '-P 1'
_symmetry_space_group_name_H-M 'P -1'
_atom_sites_solution_hydrogens geom
_atom_sites_solution_primary direct
_atom_sites_solution_secondary difmap
_audit_creation_method SHELXL-97
_cell_angle_alpha 74.8390(11)
_cell_angle_beta 84.8980(10)
_cell_angle_gamma 66.8480(10)
_cell_formula_units_Z 2
_cell_length_a 10.6704(7)
_cell_length_b 12.3561(8)
_cell_length_c 20.7734(14)
_cell_measurement_reflns_used 7990
_cell_measurement_temperature 298(2)
_cell_measurement_theta_max 26.86
_cell_measurement_theta_min 2.19
_cell_volume 2430.3(3)
_computing_cell_refinement 'SAINT (Bruker, 2007)'
_computing_data_collection 'APEX2 (Bruker, 2007)'
_computing_data_reduction 'SAINT (Bruker, 2007)'
_computing_molecular_graphics 'SHELXTL (Sheldrick, 2008)'
_computing_publication_material 'SHELXTL (Sheldrick, 2008)'
_computing_structure_refinement 'SHELXL97 (Sheldrick, 2008)'
_computing_structure_solution 'SHELXS97 (Sheldrick, 2008)'
_diffrn_ambient_temperature 298(2)
_diffrn_measured_fraction_theta_full 0.996
_diffrn_measured_fraction_theta_max 0.996
_diffrn_measurement_device_type 'Bruker APEXII CCD'
_diffrn_measurement_method '\f and \w'
_diffrn_radiation_monochromator graphite
_diffrn_radiation_source 'fine-focus sealed tube'
_diffrn_radiation_type MoK\a
_diffrn_radiation_wavelength 0.71073
_diffrn_reflns_av_R_equivalents 0.0191
_diffrn_reflns_av_sigmaI/netI 0.0278
_diffrn_reflns_limit_h_max 12
_diffrn_reflns_limit_h_min -12
_diffrn_reflns_limit_k_max 14
_diffrn_reflns_limit_k_min -14
_diffrn_reflns_limit_l_max 24
_diffrn_reflns_limit_l_min -24
_diffrn_reflns_number 18538
_diffrn_reflns_theta_full 25.00
_diffrn_reflns_theta_max 25.00
_diffrn_reflns_theta_min 2.08
_diffrn_standards_number 0
_exptl_absorpt_coefficient_mu 0.936
_exptl_absorpt_correction_T_max 0.9452
_exptl_absorpt_correction_T_min 0.9452
_exptl_absorpt_correction_type multi-scan
_exptl_absorpt_process_details '(SADABS; Sheldrick, 1996)'
_exptl_crystal_colour green
_exptl_crystal_density_diffrn 1.386
_exptl_crystal_density_method 'not measured'
_exptl_crystal_description block
_exptl_crystal_F_000 1052
_exptl_crystal_size_max 0.10
_exptl_crystal_size_mid 0.10
_exptl_crystal_size_min 0.10
_refine_diff_density_max 0.610
_refine_diff_density_min -1.247
_refine_ls_extinction_method none
_refine_ls_goodness_of_fit_ref 1.040
_refine_ls_hydrogen_treatment constr
_refine_ls_matrix_type full
_refine_ls_number_parameters 630
_refine_ls_number_reflns 8516
_refine_ls_number_restraints 16
_refine_ls_restrained_S_all 1.044
_refine_ls_R_factor_all 0.0535
_refine_ls_R_factor_gt 0.0427
_refine_ls_shift/su_max 0.001
_refine_ls_shift/su_mean 0.000
_refine_ls_structure_factor_coef Fsqd
_refine_ls_weighting_details 'calc w=1/[\s^2^(Fo^2^)+(0.0486P)^2^+2.3520P] where P=(Fo^2^+2Fc^2^)/3'
_refine_ls_weighting_scheme calc
_refine_ls_wR_factor_gt 0.1066
_refine_ls_wR_factor_ref 0.1148
_reflns_number_gt 7103
_reflns_number_total 8516
_reflns_threshold_expression I>2\s(I)
_cod_data_source_file lh5416.cif
_cod_data_source_block I
_cod_database_code 2233931
_cod_database_fobs_code 2233931

loop_
_symmetry_equiv_pos_as_xyz
'x, y, z'
'-x, -y, -z'

loop_
_atom_site_type_symbol
_atom_site_label
_atom_site_fract_x
_atom_site_fract_y
_atom_site_fract_z
_atom_site_U_iso_or_equiv
_atom_site_adp_type
_atom_site_calc_flag
_atom_site_refinement_flags
_atom_site_occupancy
_atom_site_symmetry_multiplicity
_atom_site_disorder_assembly
_atom_site_disorder_group
Cu Cu1 0.86554(3) 0.53893(3) 0.496213(16) 0.03371(10) Uani d . 1 1 . .
O O1 0.8617(2) 0.69486(17) 0.50264(11) 0.0474(5) Uani d . 1 1 . .
O O2 0.8686(2) 0.48613(19) 0.59443(10) 0.0488(5) Uani d . 1 1 . .
O O3 1.0954(2) 0.4191(2) 0.60003(10) 0.0505(5) Uani d . 1 1 . .
O O4 1.0886(2) 0.62875(17) 0.50813(11) 0.0478(5) Uani d . 1 1 . .
O O5 0.65309(19) 0.59391(19) 0.47337(11) 0.0481(5) Uani d . 1 1 . .
N N1 0.5038(2) 0.5742(2) 0.41095(13) 0.0501(6) Uani d . 1 1 . .
C C1 0.9708(3) 0.7076(2) 0.50813(14) 0.0396(6) Uani d . 1 1 . .
C C2 0.9582(3) 0.8313(3) 0.51355(18) 0.0518(8) Uani d . 1 1 . .
H H2A 0.9535 0.8829 0.4690 0.062 Uiso calc R 1 1 . .
H H2B 0.8734 0.8676 0.5355 0.062 Uiso calc R 1 1 . .
C C3 1.0737(3) 0.8278(3) 0.55139(17) 0.0491(7) Uani d . 1 1 . .
C C4 1.1703(3) 0.8671(3) 0.51830(19) 0.0573(8) Uani d . 1 1 . .
H H4 1.1640 0.8955 0.4721 0.069 Uiso calc R 1 1 . .
C C5 1.2789(4) 0.8656(3) 0.5526(2) 0.0696(10) Uani d . 1 1 . .
H H5 1.3437 0.8925 0.5290 0.083 Uiso calc R 1 1 . .
C C6 1.2896(4) 0.8254(4) 0.6193(2) 0.0724(11) Uani d . 1 1 . .
H H6 1.3610 0.8263 0.6414 0.087 Uiso calc R 1 1 . .
C C7 1.1946(4) 0.7819(3) 0.6562(2) 0.0652(9) Uani d . 1 1 . .
C C8 1.0849(3) 0.7827(3) 0.62141(19) 0.0558(8) Uani d . 1 1 . .
C C9 0.9902(4) 0.7392(4) 0.6595(2) 0.0755(11) Uani d . 1 1 . .
H H9 0.9184 0.7383 0.6375 0.091 Uiso calc R 1 1 . .
C C10 1.0003(6) 0.6988(5) 0.7266(3) 0.1008(15) Uani d . 1 1 . .
H H10 0.9356 0.6716 0.7502 0.121 Uiso calc R 1 1 . .
C C11 1.1078(7) 0.6980(5) 0.7602(3) 0.1063(17) Uani d . 1 1 . .
H H11 1.1148 0.6701 0.8064 0.128 Uiso calc R 1 1 . .
C C12 1.2028(5) 0.7377(5) 0.7261(3) 0.0910(14) Uani d . 1 1 . .
H H12 1.2746 0.7356 0.7494 0.109 Uiso calc R 1 1 . .
C C13 0.9805(3) 0.4372(3) 0.62552(14) 0.0429(7) Uani d . 1 1 . .
C C14 0.9800(4) 0.3984(4) 0.70118(16) 0.0592(9) Uani d . 1 1 . .
H H14E 1.0662 0.3317 0.7160 0.071 Uiso calc R 1 1 . .
H H14F 0.9765 0.4655 0.7182 0.071 Uiso calc R 1 1 . .
C C15 0.8679(3) 0.3594(3) 0.73282(15) 0.0514(8) Uani d . 1 1 . .
C C16 0.7770(5) 0.4238(4) 0.77268(18) 0.0784(12) Uani d . 1 1 . .
H H16A 0.7809 0.4954 0.7772 0.094 Uiso calc R 1 1 . .
C C17 0.6777(5) 0.3840(6) 0.8070(2) 0.111(2) Uani d . 1 1 . .
H H17A 0.6164 0.4294 0.8339 0.133 Uiso calc R 1 1 . .
C C18 0.6706(5) 0.2804(6) 0.8014(3) 0.106(2) Uani d . 1 1 . .
H H18A 0.6056 0.2541 0.8253 0.127 Uiso calc R 1 1 . .
C C19 0.7591(4) 0.2122(4) 0.7603(2) 0.0781(13) Uani d . 1 1 . .
C C20 0.8604(3) 0.2511(3) 0.72557(16) 0.0559(8) Uani d . 1 1 . .
C C21 0.9501(4) 0.1789(3) 0.6852(2) 0.0743(11) Uani d . 1 1 . .
H H21A 1.0179 0.2020 0.6620 0.089 Uiso calc R 1 1 . .
C C22 0.9383(7) 0.0752(4) 0.6798(3) 0.115(2) Uani d . 1 1 . .
H H22A 0.9979 0.0288 0.6529 0.138 Uiso calc R 1 1 . .
C C23 0.8379(10) 0.0380(6) 0.7143(4) 0.146(3) Uani d . 1 1 . .
H H23A 0.8312 -0.0328 0.7103 0.176 Uiso calc R 1 1 . .
C C24 0.7526(7) 0.1037(6) 0.7525(4) 0.119(2) Uani d . 1 1 . .
H H24A 0.6861 0.0780 0.7750 0.143 Uiso calc R 1 1 . .
C C25 0.6245(3) 0.5422(3) 0.43674(16) 0.0478(7) Uani d . 1 1 . .
H H25A 0.6915 0.4723 0.4233 0.057 Uiso d R 1 1 . .
C C26 0.3898(3) 0.6778(3) 0.4237(2) 0.0679(10) Uani d . 1 1 . .
H H26A 0.4112 0.7001 0.4610 0.102 Uiso calc R 1 1 . .
H H26B 0.3109 0.6574 0.4336 0.102 Uiso calc R 1 1 . .
H H26C 0.3712 0.7447 0.3850 0.102 Uiso calc R 1 1 . .
C C27 0.4771(4) 0.5066(4) 0.3696(2) 0.0817(12) Uani d . 1 1 . .
H H27A 0.5601 0.4409 0.3641 0.122 Uiso calc R 1 1 . .
H H27B 0.4427 0.5597 0.3267 0.122 Uiso calc R 1 1 . .
H H27C 0.4108 0.4747 0.3908 0.122 Uiso calc R 1 1 . .
Cu Cu2 0.38926(5) 0.97711(5) 0.01857(2) 0.07018(17) Uani d . 1 1 . .
O O6 0.3889(3) 1.0570(3) 0.08925(12) 0.0702(7) Uani d . 1 1 . .
O O7 0.5200(3) 0.8234(3) 0.07183(12) 0.0721(7) Uani d . 1 1 . .
O O8 0.5772(3) 1.0939(3) 0.05852(13) 0.0949(11) Uani d . 1 1 . .
O O9 0.7071(3) 0.8613(3) 0.04101(13) 0.0897(10) Uani d . 1 1 . .
O O10 0.2111(3) 0.9402(3) 0.05243(13) 0.0763(8) Uani d . 1 1 . .
N N2 0.0108(3) 0.9822(3) 0.10633(17) 0.0696(8) Uani d . 1 1 . .
C C28 0.4779(4) 1.0960(4) 0.09576(17) 0.0685(10) Uani d . 1 1 . .
C C29 0.4625(5) 1.1507(4) 0.15480(17) 0.0715(10) Uani d . 1 1 . .
H H2B1 0.3675 1.2023 0.1582 0.086 Uiso calc R 1 1 . .
H H2B2 0.5151 1.2014 0.1471 0.086 Uiso calc R 1 1 . .
C C30 0.5091(3) 1.0557(3) 0.22023(16) 0.0516(8) Uani d . 1 1 . .
C C31 0.5883(4) 0.9376(4) 0.22208(19) 0.0686(10) Uani d . 1 1 . .
H H4B 0.6157 0.9151 0.1821 0.082 Uiso calc R 1 1 . .
C C32 0.6299(4) 0.8485(4) 0.2826(2) 0.0802(12) Uani d . 1 1 . .
H H5B 0.6840 0.7684 0.2823 0.096 Uiso calc R 1 1 . .
C C33 0.5912(4) 0.8797(4) 0.3410(2) 0.0753(11) Uani d . 1 1 . .
H H6B 0.6193 0.8205 0.3808 0.090 Uiso calc R 1 1 . .
C C34 0.5097(4) 0.9990(3) 0.34265(16) 0.0574(8) Uani d . 1 1 . .
C C35 0.4690(3) 1.0902(3) 0.28141(15) 0.0490(7) Uani d . 1 1 . .
C C36 0.3910(4) 1.2112(4) 0.2850(2) 0.0646(9) Uani d . 1 1 . .
H H9B 0.3647 1.2723 0.2457 0.078 Uiso calc R 1 1 . .
C C37 0.3538(4) 1.2402(5) 0.3447(2) 0.0842(13) Uani d . 1 1 . .
H H10B 0.3037 1.3207 0.3456 0.101 Uiso calc R 1 1 . .
C C38 0.3899(4) 1.1507(6) 0.4042(2) 0.0883(15) Uani d . 1 1 . .
H H11B 0.3622 1.1711 0.4447 0.106 Uiso calc R 1 1 . .
C C39 0.4654(4) 1.0341(5) 0.40307(19) 0.0784(12) Uani d . 1 1 . .
H H12B 0.4889 0.9751 0.4432 0.094 Uiso calc R 1 1 . .
C C40 0.6459(4) 0.7965(4) 0.07327(17) 0.0671(10) Uani d . 1 1 A .
C C41 0.7311(4) 0.6765(4) 0.1201(2) 0.0778(10) Uani d U 1 1 . .
H H14A 0.6651 0.6458 0.1444 0.093 Uiso calc PR 0.535(4) 1 A 1
H H14B 0.7704 0.6991 0.1523 0.093 Uiso calc PR 0.535(4) 1 A 1
H H14C 0.6961 0.6687 0.1651 0.093 Uiso d PR 0.465(4) 1 A 2
H H14D 0.7984 0.7121 0.1174 0.093 Uiso d PR 0.465(4) 1 A 2
C C42 0.8463(8) 0.5647(7) 0.1048(4) 0.0778(10) Uani d PD 0.535(4) 1 A 1
C C43 0.9800(8) 0.5434(7) 0.1138(4) 0.072(2) Uani d P 0.535(4) 1 A 1
H H16B 1.0023 0.5938 0.1329 0.087 Uiso calc PR 0.535(4) 1 A 1
C C44 1.0858(10) 0.4438(8) 0.0940(6) 0.082(3) Uani d P 0.535(4) 1 A 1
H H44 1.1765 0.4304 0.1001 0.098 Uiso calc PR 0.535(4) 1 A 1
C C45 1.0560(10) 0.3701(9) 0.0672(4) 0.081(3) Uani d PD 0.535(4) 1 A 1
H H18B 1.1263 0.3054 0.0551 0.097 Uiso calc PR 0.535(4) 1 A 1
C C46 0.9203(9) 0.3882(7) 0.0568(4) 0.078(2) Uani d PD 0.535(4) 1 A 1
C C47 0.8127(8) 0.4873(6) 0.0759(3) 0.0697(19) Uani d PDU 0.535(4) 1 A 1
C C48 0.6745(12) 0.5034(9) 0.0661(6) 0.1086(19) Uani d PU 0.535(4) 1 A 1
H H21B 0.6032 0.5714 0.0745 0.130 Uiso calc PR 0.535(4) 1 A 1
C C49 0.6473(13) 0.4207(10) 0.0449(7) 0.1086(19) Uani d PD 0.535(4) 1 A 1
H H22B 0.5592 0.4220 0.0470 0.130 Uiso calc PR 0.535(4) 1 A 1
C C50 0.7563(11) 0.3300(9) 0.0188(5) 0.1086(19) Uani d PD 0.535(4) 1 A 1
H H23B 0.7362 0.2840 -0.0047 0.130 Uiso calc PR 0.535(4) 1 A 1
C C51 0.8885(11) 0.3115(9) 0.0284(5) 0.1086(19) Uani d PD 0.535(4) 1 A 1
H H24B 0.9583 0.2470 0.0158 0.130 Uiso calc PR 0.535(4) 1 A 1
C C42' 0.7119(12) 0.5882(10) 0.0827(6) 0.1024(14) Uani d PDU 0.465(4) 1 A 2
C C43' 0.6485(11) 0.5158(10) 0.1209(7) 0.1024(14) Uani d P 0.465(4) 1 A 2
H H16' 0.6118 0.5279 0.1620 0.123 Uiso calc PR 0.465(4) 1 A 2
C C44' 0.6408(11) 0.4208(10) 0.0953(6) 0.1024(14) Uani d PD 0.465(4) 1 A 2
H H17' 0.6018 0.3688 0.1212 0.123 Uiso calc PR 0.465(4) 1 A 2
C C45' 0.6911(13) 0.4048(14) 0.0316(7) 0.1024(14) Uani d PD 0.465(4) 1 A 2
H H18' 0.6783 0.3475 0.0144 0.123 Uiso calc PR 0.465(4) 1 A 2
C C46' 0.7591(11) 0.4747(10) -0.0045(6) 0.1024(14) Uani d PD 0.465(4) 1 A 2
C C47' 0.7665(11) 0.5695(10) 0.0209(6) 0.1024(14) Uani d PD 0.465(4) 1 A 2
C C48' 0.8347(11) 0.6422(10) -0.0192(6) 0.1024(14) Uani d PD 0.465(4) 1 A 2
H H21' 0.8411 0.7054 -0.0051 0.123 Uiso calc PR 0.465(4) 1 A 2
C C49' 0.8908(14) 0.6185(14) -0.0786(7) 0.1024(14) Uani d PD 0.465(4) 1 A 2
H H22' 0.9348 0.6661 -0.1046 0.123 Uiso calc PR 0.465(4) 1 A 2
C C50' 0.8824(14) 0.5247(13) -0.1000(8) 0.1024(14) Uani d PD 0.465(4) 1 A 2
H H23' 0.9236 0.5085 -0.1397 0.123 Uiso calc PR 0.465(4) 1 A 2
C C51' 0.8184(11) 0.4587(10) -0.0659(6) 0.1024(14) Uani d PD 0.465(4) 1 A 2
H H24' 0.8118 0.3986 -0.0829 0.123 Uiso calc PR 0.465(4) 1 A 2
C C52 0.1214(4) 1.0013(4) 0.0845(2) 0.0746(12) Uani d . 1 1 . .
H H25B 0.1181 1.0735 0.0955 0.090 Uiso d R 1 1 . .
C C53 -0.0098(5) 0.8796(5) 0.0961(2) 0.0886(14) Uani d . 1 1 . .
H H26D 0.0601 0.8406 0.0678 0.133 Uiso calc R 1 1 . .
H H26E -0.0974 0.9067 0.0753 0.133 Uiso calc R 1 1 . .
H H26F -0.0059 0.8230 0.1382 0.133 Uiso calc R 1 1 . .
C C54 -0.0924(5) 1.0569(6) 0.1441(4) 0.143(3) Uani d . 1 1 . .
H H27D -0.0628 1.1158 0.1530 0.215 Uiso calc R 1 1 . .
H H27E -0.1064 1.0064 0.1856 0.215 Uiso calc R 1 1 . .
H H27F -0.1763 1.0981 0.1189 0.215 Uiso calc R 1 1 . .

loop_
_atom_site_aniso_label
_atom_site_aniso_U_11
_atom_site_aniso_U_22
_atom_site_aniso_U_33
_atom_site_aniso_U_12
_atom_site_aniso_U_13
_atom_site_aniso_U_23
Cu1 0.02974(17) 0.03313(17) 0.04065(19) -0.01368(13) -0.00106(13) -0.01000(13)
O1 0.0385(11) 0.0370(10) 0.0708(14) -0.0141(9) -0.0009(10) -0.0200(10)
O2 0.0444(12) 0.0598(13) 0.0414(11) -0.0218(10) 0.0018(9) -0.0085(10)
O3 0.0453(12) 0.0674(14) 0.0395(11) -0.0258(11) 0.0002(9) -0.0074(10)
O4 0.0395(11) 0.0347(10) 0.0728(15) -0.0128(9) -0.0053(10) -0.0195(10)
O5 0.0326(10) 0.0517(12) 0.0615(13) -0.0155(9) -0.0056(9) -0.0155(10)
N1 0.0376(13) 0.0526(15) 0.0572(16) -0.0145(12) -0.0109(12) -0.0098(12)
C1 0.0411(16) 0.0341(14) 0.0448(16) -0.0141(12) -0.0023(12) -0.0113(12)
C2 0.0467(17) 0.0347(15) 0.077(2) -0.0139(13) -0.0058(16) -0.0184(15)
C3 0.0483(17) 0.0318(14) 0.071(2) -0.0140(13) -0.0024(15) -0.0193(14)
C4 0.058(2) 0.0420(17) 0.076(2) -0.0208(15) -0.0008(17) -0.0174(16)
C5 0.055(2) 0.066(2) 0.098(3) -0.0314(18) 0.002(2) -0.024(2)
C6 0.052(2) 0.072(2) 0.102(3) -0.0239(19) -0.015(2) -0.030(2)
C7 0.062(2) 0.059(2) 0.076(3) -0.0163(18) -0.0079(19) -0.0277(19)
C8 0.0523(19) 0.0468(17) 0.076(2) -0.0185(15) 0.0017(17) -0.0286(17)
C9 0.084(3) 0.086(3) 0.074(3) -0.046(2) 0.009(2) -0.029(2)
C10 0.122(4) 0.119(4) 0.086(3) -0.071(4) 0.018(3) -0.031(3)
C11 0.134(5) 0.117(4) 0.069(3) -0.052(4) 0.002(3) -0.020(3)
C12 0.091(3) 0.097(3) 0.089(3) -0.030(3) -0.020(3) -0.032(3)
C13 0.0501(18) 0.0445(16) 0.0413(16) -0.0262(14) 0.0009(14) -0.0101(13)
C14 0.067(2) 0.079(2) 0.0399(17) -0.0407(19) -0.0023(15) -0.0066(16)
C15 0.0529(18) 0.0597(19) 0.0338(15) -0.0212(16) -0.0022(14) 0.0013(14)
C16 0.091(3) 0.087(3) 0.043(2) -0.025(2) 0.011(2) -0.0122(19)
C17 0.083(3) 0.146(5) 0.060(3) -0.016(4) 0.029(2) -0.008(3)
C18 0.063(3) 0.149(5) 0.072(3) -0.046(3) 0.004(2) 0.036(3)
C19 0.063(2) 0.090(3) 0.066(2) -0.042(2) -0.020(2) 0.031(2)
C20 0.0502(19) 0.058(2) 0.0472(18) -0.0207(16) -0.0111(15) 0.0117(15)
C21 0.082(3) 0.052(2) 0.075(3) -0.018(2) -0.008(2) -0.0012(19)
C22 0.157(6) 0.056(3) 0.116(4) -0.025(3) -0.029(4) -0.010(3)
C23 0.212(9) 0.073(4) 0.160(7) -0.081(5) -0.068(6) 0.027(4)
C24 0.120(5) 0.106(5) 0.129(5) -0.080(4) -0.053(4) 0.049(4)
C25 0.0348(15) 0.0483(17) 0.0558(19) -0.0123(13) -0.0044(14) -0.0098(14)
C26 0.0378(18) 0.063(2) 0.091(3) -0.0095(16) -0.0100(17) -0.012(2)
C27 0.069(3) 0.094(3) 0.089(3) -0.027(2) -0.022(2) -0.035(2)
Cu2 0.0715(3) 0.1253(4) 0.0355(2) -0.0693(3) 0.00152(19) -0.0063(2)
O6 0.0740(17) 0.105(2) 0.0453(13) -0.0516(16) -0.0009(12) -0.0139(13)
O7 0.0636(16) 0.099(2) 0.0579(15) -0.0423(15) 0.0122(12) -0.0134(14)
O8 0.113(2) 0.173(3) 0.0461(15) -0.106(2) 0.0112(15) -0.0278(17)
O9 0.0752(18) 0.150(3) 0.0545(15) -0.072(2) -0.0109(13) 0.0065(17)
O10 0.0654(17) 0.114(2) 0.0606(16) -0.0584(17) 0.0033(13) -0.0037(15)
N2 0.0477(17) 0.074(2) 0.081(2) -0.0245(15) -0.0078(15) -0.0046(17)
C28 0.087(3) 0.094(3) 0.0348(18) -0.053(2) -0.0097(18) -0.0002(17)
C29 0.095(3) 0.078(3) 0.046(2) -0.041(2) -0.0122(19) -0.0057(18)
C30 0.0500(18) 0.063(2) 0.0435(17) -0.0241(16) -0.0039(14) -0.0108(15)
C31 0.065(2) 0.077(3) 0.059(2) -0.015(2) -0.0025(18) -0.028(2)
C32 0.079(3) 0.060(2) 0.085(3) -0.006(2) -0.021(2) -0.016(2)
C33 0.085(3) 0.072(3) 0.060(2) -0.030(2) -0.018(2) 0.006(2)
C34 0.055(2) 0.078(2) 0.0443(18) -0.0350(18) -0.0006(15) -0.0084(16)
C35 0.0386(16) 0.065(2) 0.0467(17) -0.0228(15) -0.0004(13) -0.0152(15)
C36 0.051(2) 0.076(2) 0.067(2) -0.0173(18) -0.0099(17) -0.0249(19)
C37 0.048(2) 0.110(3) 0.100(4) -0.012(2) -0.004(2) -0.060(3)
C38 0.055(2) 0.152(5) 0.070(3) -0.038(3) 0.014(2) -0.055(3)
C39 0.075(3) 0.127(4) 0.046(2) -0.057(3) 0.0077(19) -0.017(2)
C40 0.076(3) 0.100(3) 0.0392(18) -0.044(2) 0.0075(17) -0.0273(19)
C41 0.072(2) 0.073(2) 0.086(3) -0.0228(19) 0.0066(19) -0.026(2)
C42 0.072(2) 0.073(2) 0.086(3) -0.0228(19) 0.0066(19) -0.026(2)
C43 0.074(5) 0.071(5) 0.060(4) -0.022(4) -0.007(4) -0.001(3)
C44 0.075(6) 0.053(5) 0.111(7) -0.021(4) -0.006(5) -0.013(5)
C45 0.080(7) 0.073(5) 0.061(5) -0.005(5) 0.015(5) -0.013(4)
C46 0.110(7) 0.056(4) 0.051(4) -0.018(4) -0.006(4) -0.004(3)
C47 0.081(5) 0.056(4) 0.054(4) -0.013(4) 0.000(4) -0.007(3)
C48 0.132(5) 0.081(3) 0.117(4) -0.036(3) -0.021(4) -0.030(3)
C49 0.132(5) 0.081(3) 0.117(4) -0.036(3) -0.021(4) -0.030(3)
C50 0.132(5) 0.081(3) 0.117(4) -0.036(3) -0.021(4) -0.030(3)
C51 0.132(5) 0.081(3) 0.117(4) -0.036(3) -0.021(4) -0.030(3)
C42' 0.090(3) 0.082(3) 0.114(3) -0.0068(19) -0.019(2) -0.024(2)
C43' 0.090(3) 0.082(3) 0.114(3) -0.0068(19) -0.019(2) -0.024(2)
C44' 0.090(3) 0.082(3) 0.114(3) -0.0068(19) -0.019(2) -0.024(2)
C45' 0.090(3) 0.082(3) 0.114(3) -0.0068(19) -0.019(2) -0.024(2)
C46' 0.090(3) 0.082(3) 0.114(3) -0.0068(19) -0.019(2) -0.024(2)
C47' 0.090(3) 0.082(3) 0.114(3) -0.0068(19) -0.019(2) -0.024(2)
C48' 0.090(3) 0.082(3) 0.114(3) -0.0068(19) -0.019(2) -0.024(2)
C49' 0.090(3) 0.082(3) 0.114(3) -0.0068(19) -0.019(2) -0.024(2)
C50' 0.090(3) 0.082(3) 0.114(3) -0.0068(19) -0.019(2) -0.024(2)
C51' 0.090(3) 0.082(3) 0.114(3) -0.0068(19) -0.019(2) -0.024(2)
C52 0.059(2) 0.066(2) 0.091(3) -0.032(2) -0.019(2) 0.011(2)
C53 0.083(3) 0.123(4) 0.080(3) -0.069(3) -0.002(2) -0.011(3)
C54 0.068(3) 0.132(5) 0.221(8) -0.018(3) 0.027(4) -0.071(5)

loop_
_atom_type_symbol
_atom_type_description
_atom_type_scat_dispersion_real
_atom_type_scat_dispersion_imag
_atom_type_scat_source
C C 0.0033 0.0016 'International Tables Vol C Tables 4.2.6.8 and 6.1.1.4'
H H 0.0000 0.0000 'International Tables Vol C Tables 4.2.6.8 and 6.1.1.4'
Cu Cu 0.3201 1.2651 'International Tables Vol C Tables 4.2.6.8 and 6.1.1.4'
N N 0.0061 0.0033 'International Tables Vol C Tables 4.2.6.8 and 6.1.1.4'
O O 0.0106 0.0060 'International Tables Vol C Tables 4.2.6.8 and 6.1.1.4'

loop_
_geom_angle_atom_site_label_1
_geom_angle_atom_site_label_2
_geom_angle_atom_site_label_3
_geom_angle_site_symmetry_1
_geom_angle_site_symmetry_3
_geom_angle
O1 Cu1 O4 . 2_766 167.77(8)
O1 Cu1 O2 . . 89.29(9)
O4 Cu1 O2 2_766 . 89.56(9)
O1 Cu1 O3 . 2_766 89.33(9)
O4 Cu1 O3 2_766 2_766 89.23(9)
O2 Cu1 O3 . 2_766 167.86(8)
O1 Cu1 O5 . . 98.64(8)
O4 Cu1 O5 2_766 . 93.52(8)
O2 Cu1 O5 . . 101.74(8)
O3 Cu1 O5 2_766 . 90.39(8)
O1 Cu1 Cu1 . 2_766 86.47(6)
O4 Cu1 Cu1 2_766 2_766 81.31(6)
O2 Cu1 Cu1 . 2_766 86.99(6)
O3 Cu1 Cu1 2_766 2_766 80.89(6)
O5 Cu1 Cu1 . 2_766 169.88(6)
C1 O1 Cu1 . . 120.12(17)
C13 O2 Cu1 . . 119.63(19)
C13 O3 Cu1 . 2_766 126.54(19)
C1 O4 Cu1 . 2_766 125.86(18)
C25 O5 Cu1 . . 117.18(19)
C25 N1 C26 . . 120.9(3)
C25 N1 C27 . . 122.2(3)
C26 N1 C27 . . 116.9(3)
O4 C1 O1 . . 126.2(2)
O4 C1 C2 . . 117.2(2)
O1 C1 C2 . . 116.5(2)
C3 C2 C1 . . 113.8(2)
C3 C2 H2A . . 108.8
C1 C2 H2A . . 108.8
C3 C2 H2B . . 108.8
C1 C2 H2B . . 108.8
H2A C2 H2B . . 107.7
C4 C3 C8 . . 119.2(3)
C4 C3 C2 . . 120.2(3)
C8 C3 C2 . . 120.6(3)
C3 C4 C5 . . 121.3(4)
C3 C4 H4 . . 119.3
C5 C4 H4 . . 119.3
C6 C5 C4 . . 120.4(4)
C6 C5 H5 . . 119.8
C4 C5 H5 . . 119.8
C5 C6 C7 . . 121.0(3)
C5 C6 H6 . . 119.5
C7 C6 H6 . . 119.5
C6 C7 C12 . . 122.9(4)
C6 C7 C8 . . 118.6(4)
C12 C7 C8 . . 118.4(4)
C3 C8 C9 . . 122.8(3)
C3 C8 C7 . . 119.4(3)
C9 C8 C7 . . 117.7(4)
C10 C9 C8 . . 122.3(4)
C10 C9 H9 . . 118.9
C8 C9 H9 . . 118.9
C9 C10 C11 . . 119.7(5)
C9 C10 H10 . . 120.1
C11 C10 H10 . . 120.1
C12 C11 C10 . . 120.6(5)
C12 C11 H11 . . 119.7
C10 C11 H11 . . 119.7
C11 C12 C7 . . 121.3(4)
C11 C12 H12 . . 119.4
C7 C12 H12 . . 119.4
O3 C13 O2 . . 125.9(3)
O3 C13 C14 . . 115.4(3)
O2 C13 C14 . . 118.6(3)
C15 C14 C13 . . 117.5(3)
C15 C14 H14E . . 107.9
C13 C14 H14E . . 107.9
C15 C14 H14F . . 107.9
C13 C14 H14F . . 107.9
H14E C14 H14F . . 107.2
C16 C15 C20 . . 119.2(3)
C16 C15 C14 . . 120.0(4)
C20 C15 C14 . . 120.7(3)
C15 C16 C17 . . 121.0(5)
C15 C16 H16A . . 119.5
C17 C16 H16A . . 119.5
C18 C17 C16 . . 120.5(5)
C18 C17 H17A . . 119.8
C16 C17 H17A . . 119.8
C17 C18 C19 . . 120.9(4)
C17 C18 H18A . . 119.5
C19 C18 H18A . . 119.5
C18 C19 C20 . . 119.1(4)
C18 C19 C24 . . 122.3(5)
C20 C19 C24 . . 118.6(5)
C21 C20 C19 . . 117.8(4)
C21 C20 C15 . . 123.0(3)
C19 C20 C15 . . 119.2(4)
C22 C21 C20 . . 120.6(5)
C22 C21 H21A . . 119.7
C20 C21 H21A . . 119.7
C21 C22 C23 . . 121.0(6)
C21 C22 H22A . . 119.5
C23 C22 H22A . . 119.5
C24 C23 C22 . . 119.7(6)
C24 C23 H23A . . 120.1
C22 C23 H23A . . 120.1
C23 C24 C19 . . 122.3(6)
C23 C24 H24A . . 118.9
C19 C24 H24A . . 118.9
O5 C25 N1 . . 125.4(3)
O5 C25 H25A . . 122.7
N1 C25 H25A . . 111.9
N1 C26 H26A . . 109.5
N1 C26 H26B . . 109.5
H26A C26 H26B . . 109.5
N1 C26 H26C . . 109.5
H26A C26 H26C . . 109.5
H26B C26 H26C . . 109.5
N1 C27 H27A . . 109.5
N1 C27 H27B . . 109.5
H27A C27 H27B . . 109.5
N1 C27 H27C . . 109.5
H27A C27 H27C . . 109.5
H27B C27 H27C . . 109.5
O8 Cu2 O7 2_675 . 89.67(14)
O8 Cu2 O6 2_675 . 168.00(11)
O7 Cu2 O6 . . 89.60(11)
O8 Cu2 O9 2_675 2_675 89.22(14)
O7 Cu2 O9 . 2_675 167.85(11)
O6 Cu2 O9 . 2_675 88.98(13)
O8 Cu2 O10 2_675 . 96.72(12)
O7 Cu2 O10 . . 95.71(11)
O6 Cu2 O10 . . 95.27(11)
O9 Cu2 O10 2_675 . 96.44(11)
O8 Cu2 Cu2 2_675 2_675 85.27(8)
O7 Cu2 Cu2 . 2_675 83.41(8)
O6 Cu2 Cu2 . 2_675 82.75(7)
O9 Cu2 Cu2 2_675 2_675 84.44(8)
O10 Cu2 Cu2 . 2_675 177.82(8)
C28 O6 Cu2 . . 124.0(3)
C40 O7 Cu2 . . 124.0(3)
C28 O8 Cu2 . 2_675 121.6(2)
C40 O9 Cu2 . 2_675 122.4(3)
C52 O10 Cu2 . . 123.1(3)
C52 N2 C53 . . 120.1(4)
C52 N2 C54 . . 123.3(4)
C53 N2 C54 . . 116.5(4)
O8 C28 O6 . . 126.3(4)
O8 C28 C29 . . 117.5(3)
O6 C28 C29 . . 116.1(4)
C28 C29 C30 . . 113.0(3)
C28 C29 H2B1 . . 109.0
C30 C29 H2B1 . . 109.0
C28 C29 H2B2 . . 109.0
C30 C29 H2B2 . . 109.0
H2B1 C29 H2B2 . . 107.8
C31 C30 C35 . . 118.9(3)
C31 C30 C29 . . 121.7(3)
C35 C30 C29 . . 119.5(3)
C30 C31 C32 . . 122.0(4)
C30 C31 H4B . . 119.0
C32 C31 H4B . . 119.0
C33 C32 C31 . . 119.7(4)
C33 C32 H5B . . 120.1
C31 C32 H5B . . 120.1
C32 C33 C34 . . 121.2(4)
C32 C33 H6B . . 119.4
C34 C33 H6B . . 119.4
C33 C34 C39 . . 122.5(4)
C33 C34 C35 . . 119.3(3)
C39 C34 C35 . . 118.2(4)
C36 C35 C30 . . 123.3(3)
C36 C35 C34 . . 117.8(3)
C30 C35 C34 . . 118.9(3)
C37 C36 C35 . . 121.4(4)
C37 C36 H9B . . 119.3
C35 C36 H9B . . 119.3
C36 C37 C38 . . 120.7(4)
C36 C37 H10B . . 119.6
C38 C37 H10B . . 119.6
C39 C38 C37 . . 119.8(4)
C39 C38 H11B . . 120.1
C37 C38 H11B . . 120.1
C38 C39 C34 . . 122.0(4)
C38 C39 H12B . . 119.0
C34 C39 H12B . . 119.0
O7 C40 O9 . . 125.7(4)
O7 C40 C41 . . 117.0(4)
O9 C40 C41 . . 117.3(4)
C40 C41 C42 . . 130.0(5)
C40 C41 C42' . . 98.4(5)
C42 C41 C42' . . 55.2(5)
C40 C41 H14A . . 104.8
C42 C41 H14A . . 104.8
C42' C41 H14A . . 72.1
C40 C41 H14B . . 104.8
C42 C41 H14B . . 104.8
C42' C41 H14B . . 156.4
H14A C41 H14B . . 105.8
C40 C41 H14C . . 112.0
C42 C41 H14C . . 117.4
C42' C41 H14C . . 113.7
H14A C41 H14C . . 44.3
H14B C41 H14C . . 61.5
C40 C41 H14D . . 85.2
C42 C41 H14D . . 87.2
C42' C41 H14D . . 133.4
H14A C41 H14D . . 151.9
H14B C41 H14D . . 46.2
H14C C41 H14D . . 107.5
C43 C42 C47 . . 119.7(7)
C43 C42 C41 . . 121.4(7)
C47 C42 C41 . . 118.7(7)
C42 C43 C44 . . 120.3(8)
C42 C43 H16B . . 119.8
C44 C43 H16B . . 119.8
C45 C44 C43 . . 120.8(9)
C45 C44 H44 . . 119.6
C43 C44 H44 . . 119.6
C44 C45 C46 . . 121.1(8)
C44 C45 H18B . . 119.4
C46 C45 H18B . . 119.4
C45 C46 C51 . . 121.4(9)
C45 C46 C47 . . 119.2(8)
C51 C46 C47 . . 119.5(9)
C42 C47 C48 . . 122.5(7)
C42 C47 C46 . . 119.0(8)
C48 C47 C46 . . 118.6(8)
C49 C48 C47 . . 120.5(10)
C49 C48 H21B . . 119.8
C47 C48 H21B . . 119.8
C48 C49 C50 . . 119.2(12)
C48 C49 H22B . . 120.4
C50 C49 H22B . . 120.4
C51 C50 C49 . . 120.2(10)
C51 C50 H23B . . 119.9
C49 C50 H23B . . 119.9
C50 C51 C46 . . 120.7(10)
C50 C51 H24B . . 119.6
C46 C51 H24B . . 119.6
C43' C42' C47' . . 120.6(11)
C43' C42' C41 . . 113.0(10)
C47' C42' C41 . . 126.0(11)
C42' C43' C44' . . 118.0(12)
C42' C43' H16' . . 121.0
C44' C43' H16' . . 121.0
C45' C44' C43' . . 121.5(12)
C45' C44' H17' . . 119.2
C43' C44' H17' . . 119.2
C46' C45' C44' . . 119.5(13)
C46' C45' H18' . . 120.3
C44' C45' H18' . . 120.3
C45' C46' C51' . . 122.5(12)
C45' C46' C47' . . 118.8(11)
C51' C46' C47' . . 118.7(11)
C42' C47' C48' . . 121.6(11)
C42' C47' C46' . . 121.4(11)
C48' C47' C46' . . 116.9(11)
C49' C48' C47' . . 119.9(12)
C49' C48' H21' . . 120.1
C47' C48' H21' . . 120.1
C48' C49' C50' . . 120.7(14)
C48' C49' H22' . . 119.7
C50' C49' H22' . . 119.7
C51' C50' C49' . . 121.4(16)
C51' C50' H23' . . 119.3
C49' C50' H23' . . 119.3
C50' C51' C46' . . 122.4(13)
C50' C51' H24' . . 118.8
C46' C51' H24' . . 118.8
O10 C52 N2 . . 125.3(4)
O10 C52 H25B . . 125.7
N2 C52 H25B . . 109.0
N2 C53 H26D . . 109.5
N2 C53 H26E . . 109.5
H26D C53 H26E . . 109.5
N2 C53 H26F . . 109.5
H26D C53 H26F . . 109.5
H26E C53 H26F . . 109.5
N2 C54 H27D . . 109.5
N2 C54 H27E . . 109.5
H27D C54 H27E . . 109.5
N2 C54 H27F . . 109.5
H27D C54 H27F . . 109.5
H27E C54 H27F . . 109.5

loop_
_geom_bond_atom_site_label_1
_geom_bond_atom_site_label_2
_geom_bond_site_symmetry_2
_geom_bond_distance
Cu1 O1 . 1.9501(19)
Cu1 O4 2_766 1.9578(18)
Cu1 O2 . 1.972(2)
Cu1 O3 2_766 1.980(2)
Cu1 O5 . 2.1535(19)
Cu1 Cu1 2_766 2.6485(6)
O1 C1 . 1.253(3)
O2 C13 . 1.254(4)
O3 C13 . 1.251(4)
O3 Cu1 2_766 1.980(2)
O4 C1 . 1.251(3)
O4 Cu1 2_766 1.9578(18)
O5 C25 . 1.236(4)
N1 C25 . 1.309(4)
N1 C26 . 1.444(4)
N1 C27 . 1.457(4)
C1 C2 . 1.514(4)
C2 C3 . 1.501(4)
C2 H2A . 0.9700
C2 H2B . 0.9700
C3 C4 . 1.365(5)
C3 C8 . 1.413(5)
C4 C5 . 1.405(5)
C4 H4 . 0.9300
C5 C6 . 1.343(6)
C5 H5 . 0.9300
C6 C7 . 1.407(6)
C6 H6 . 0.9300
C7 C12 . 1.409(6)
C7 C8 . 1.424(5)
C8 C9 . 1.414(5)
C9 C10 . 1.351(6)
C9 H9 . 0.9300
C10 C11 . 1.390(7)
C10 H10 . 0.9300
C11 C12 . 1.361(7)
C11 H11 . 0.9300
C12 H12 . 0.9300
C13 C14 . 1.519(4)
C14 C15 . 1.498(4)
C14 H14E . 0.9700
C14 H14F . 0.9700
C15 C16 . 1.361(5)
C15 C20 . 1.419(5)
C16 C17 . 1.402(7)
C16 H16A . 0.9300
C17 C18 . 1.347(8)
C17 H17A . 0.9300
C18 C19 . 1.393(7)
C18 H18A . 0.9300
C19 C20 . 1.417(5)
C19 C24 . 1.420(8)
C20 C21 . 1.412(5)
C21 C22 . 1.369(6)
C21 H21A . 0.9300
C22 C23 . 1.396(10)
C22 H22A . 0.9300
C23 C24 . 1.321(10)
C23 H23A . 0.9300
C24 H24A . 0.9300
C25 H25A . 0.9695
C26 H26A . 0.9600
C26 H26B . 0.9600
C26 H26C . 0.9600
C27 H27A . 0.9600
C27 H27B . 0.9600
C27 H27C . 0.9600
Cu2 O8 2_675 1.962(3)
Cu2 O7 . 1.967(3)
Cu2 O6 . 1.970(3)
Cu2 O9 2_675 1.974(3)
Cu2 O10 . 2.143(2)
Cu2 Cu2 2_675 2.6455(8)
O6 C28 . 1.254(4)
O7 C40 . 1.252(5)
O8 C28 . 1.251(5)
O8 Cu2 2_675 1.962(3)
O9 C40 . 1.253(5)
O9 Cu2 2_675 1.974(3)
O10 C52 . 1.230(5)
N2 C52 . 1.312(5)
N2 C53 . 1.439(5)
N2 C54 . 1.452(6)
C28 C29 . 1.516(5)
C29 C30 . 1.516(5)
C29 H2B1 . 0.9700
C29 H2B2 . 0.9700
C30 C31 . 1.361(5)
C30 C35 . 1.422(4)
C31 C32 . 1.407(6)
C31 H4B . 0.9300
C32 C33 . 1.349(6)
C32 H5B . 0.9300
C33 C34 . 1.395(5)
C33 H6B . 0.9300
C34 C39 . 1.416(5)
C34 C35 . 1.428(5)
C35 C36 . 1.415(5)
C36 C37 . 1.362(5)
C36 H9B . 0.9300
C37 C38 . 1.391(7)
C37 H10B . 0.9300
C38 C39 . 1.352(7)
C38 H11B . 0.9300
C39 H12B . 0.9300
C40 C41 . 1.521(6)
C41 C42 . 1.532(8)
C41 C42' . 1.575(12)
C41 H14A . 0.9700
C41 H14B . 0.9700
C41 H14C . 0.9700
C41 H14D . 0.9700
C42 C43 . 1.365(11)
C42 C47 . 1.418(10)
C43 C44 . 1.431(13)
C43 H16B . 0.9300
C44 C45 . 1.329(13)
C44 H44 . 0.9300
C45 C46 . 1.403(11)
C45 H18B . 0.9300
C46 C51 . 1.394(12)
C46 C47 . 1.429(10)
C47 C48 . 1.434(13)
C48 C49 . 1.348(15)
C48 H21B . 0.9300
C49 C50 . 1.444(12)
C49 H22B . 0.9300
C50 C51 . 1.361(12)
C50 H23B . 0.9300
C51 H24B . 0.9300
C42' C43' . 1.377(16)
C42' C47' . 1.399(16)
C43' C44' . 1.442(16)
C43' H16' . 0.9300
C44' C45' . 1.416(14)
C44' H17' . 0.9300
C45' C46' . 1.375(18)
C45' H18' . 0.9300
C46' C51' . 1.399(13)
C46' C47' . 1.437(15)
C47' C48' . 1.430(13)
C48' C49' . 1.373(14)
C48' H21' . 0.9300
C49' C50' . 1.380(15)
C49' H22' . 0.9300
C50' C51' . 1.297(14)
C50' H23' . 0.9300
C51' H24' . 0.9300
C52 H25B . 0.9636
C53 H26D . 0.9600
C53 H26E . 0.9600
C53 H26F . 0.9600
C54 H27D . 0.9600
C54 H27E . 0.9600
C54 H27F . 0.9600
